data_7051794
loop_
_publ_author_name
'L\"u, Xingqiang'
'Bi, Weiyu'
'Chai, Wenli'
'Song, Jirong'
'Meng, Jianxin'
'Wong, Wai-Yeung'
'Wong, Wai-Kwok'
'Jones, Richard A.'

_publ_section_title
;
 Tetranuclear NIR luminescent Schiff-base Zn--Nd complexes
;
_journal_issue 1
_journal_name_full 'New Journal of Chemistry'
_journal_page_first 127
_journal_paper_doi 10.1039/b710204f
_journal_volume 32
_journal_year 2008
_chemical_formula_sum 'C48 H50 N12 Nd2 O28 Zn2'
_chemical_formula_weight 1662.22
_chemical_name_systematic
;
?
;
_space_group_IT_number 2
_symmetry_cell_setting triclinic
_symmetry_space_group_name_Hall '-P 1'
_symmetry_space_group_name_H-M 'P -1'
_atom_sites_solution_hydrogens geom
_atom_sites_solution_primary direct
_atom_sites_solution_secondary difmap
_audit_creation_method SHELXL-97
_cell_angle_alpha 92.882(3)
_cell_angle_beta 100.841(3)
_cell_angle_gamma 104.315(3)
_cell_formula_units_Z 1
_cell_length_a 9.1671(14)
_cell_length_b 10.4152(16)
_cell_length_c 16.667(3)
_cell_measurement_temperature 293(2)
_cell_volume 1506.5(4)
_computing_structure_refinement 'SHELXL-97 (Sheldrick, 1997)'
_computing_structure_solution 'SHELXS-97 (Sheldrick, 1990)'
_diffrn_ambient_temperature 293(2)
_diffrn_measured_fraction_theta_full 0.824
_diffrn_measured_fraction_theta_max 0.824
_diffrn_measurement_device_type 'Bruker Smart CCD'
_diffrn_measurement_method 'w scan'
_diffrn_radiation_monochromator graphite
_diffrn_radiation_source 'fine-focus sealed tube'
_diffrn_radiation_type MoK\a
_diffrn_radiation_wavelength 0.71073
_diffrn_reflns_av_R_equivalents 0.0414
_diffrn_reflns_av_sigmaI/netI 0.1089
_diffrn_reflns_limit_h_max 8
_diffrn_reflns_limit_h_min -12
_diffrn_reflns_limit_k_max 13
_diffrn_reflns_limit_k_min -13
_diffrn_reflns_limit_l_max 22
_diffrn_reflns_limit_l_min -11
_diffrn_reflns_number 7809
_diffrn_reflns_theta_full 28.22
_diffrn_reflns_theta_max 28.22
_diffrn_reflns_theta_min 2.27
_exptl_absorpt_coefficient_mu 2.579
_exptl_absorpt_correction_type SADABS
_exptl_crystal_colour yellow
_exptl_crystal_density_diffrn 1.832
_exptl_crystal_density_method 'not measured'
_exptl_crystal_description block
_exptl_crystal_F_000 826
_exptl_crystal_size_max 0.35
_exptl_crystal_size_mid 0.31
_exptl_crystal_size_min 0.23
_refine_diff_density_max 2.549
_refine_diff_density_min -2.024
_refine_diff_density_rms 0.172
_refine_ls_extinction_method none
_refine_ls_goodness_of_fit_ref 0.948
_refine_ls_hydrogen_treatment mixed
_refine_ls_matrix_type full
_refine_ls_number_parameters 415
_refine_ls_number_reflns 6121
_refine_ls_number_restraints 0
_refine_ls_restrained_S_all 0.948
_refine_ls_R_factor_all 0.1145
_refine_ls_R_factor_gt 0.0595
_refine_ls_shift/su_max 0.000
_refine_ls_shift/su_mean 0.000
_refine_ls_structure_factor_coef Fsqd
_refine_ls_weighting_details 'calc w=1/[\s^2^(Fo^2^)+(0.0820P)^2^+0.0000P] where P=(Fo^2^+2Fc^2^)/3'
_refine_ls_weighting_scheme calc
_refine_ls_wR_factor_gt 0.1322
_refine_ls_wR_factor_ref 0.1600
_reflns_number_gt 3733
_reflns_number_total 6121
_reflns_threshold_expression >2sigma(I)
_cod_data_source_file b710204f.txt
_cod_data_source_block 3
_cod_depositor_comments
;
The following automatic conversions were performed:
'_symmetry_cell_setting' value 'Triclinic' changed to 'triclinic'
according to '/home/saulius/struct/CIF-dictionaries/cif_core.dic'
dictionary named 'cif_core.dic' version 2.4.1 from 2010-06-29.

Automatic conversion script
Id: cif_fix_enum 1527 2010-12-29 10:47:43Z saulius 
;
_cod_original_sg_symbol_H-M P-1
_cod_database_code 7051794

loop_
_symmetry_equiv_pos_as_xyz
'x, y, z'
'-x, -y, -z'

loop_
_atom_site_label
_atom_site_type_symbol
_atom_site_fract_x
_atom_site_fract_y
_atom_site_fract_z
_atom_site_U_iso_or_equiv
_atom_site_adp_type
_atom_site_occupancy
_atom_site_symmetry_multiplicity
_atom_site_calc_flag
_atom_site_refinement_flags
_atom_site_disorder_assembly
_atom_site_disorder_group
Nd1 Nd 0.14970(5) 0.66627(5) 0.23650(3) 0.03757(17) Uani 1 1 d . . .
Zn1 Zn 0.08394(10) 0.33427(10) 0.29561(5) 0.0340(3) Uani 1 1 d . . .
C5 C 0.5529(11) 0.3233(9) 0.2268(7) 0.053(3) Uani 1 1 d . . .
H5A H 0.6001 0.2593 0.2479 0.064 Uiso 1 1 calc R . .
O3 O 0.0086(6) 0.4993(6) 0.3088(3) 0.0399(14) Uani 1 1 d . . .
O2 O 0.2370(6) 0.4716(6) 0.2503(4) 0.0406(14) Uani 1 1 d . . .
N6 N -0.0626(7) 0.2058(7) 0.2003(4) 0.0343(16) Uani 1 1 d . . .
O4 O -0.1130(6) 0.6922(6) 0.2726(4) 0.0440(15) Uani 1 1 d . . .
C7 C 0.3563(8) 0.4409(9) 0.2266(5) 0.0346(19) Uani 1 1 d . . .
O1 O 0.3434(7) 0.6139(6) 0.1440(4) 0.0476(16) Uani 1 1 d . . .
C22 C -0.3168(9) 0.0641(8) 0.1508(5) 0.037(2) Uani 1 1 d . . .
H22A H -0.4085 0.0157 0.1629 0.044 Uiso 1 1 calc R . .
C24 C -0.4259(9) 0.0075(8) -0.0007(5) 0.040(2) Uani 1 1 d . . .
H24A H -0.4014 -0.0211 -0.0490 0.048 Uiso 1 1 calc R . .
N1 N 0.2559(8) 0.2522(7) 0.3462(4) 0.0440(19) Uani 1 1 d . . .
C20 C -0.1548(10) 0.1338(9) 0.0573(5) 0.045(2) Uani 1 1 d . . .
H20A H -0.1345 0.1325 0.0047 0.054 Uiso 1 1 calc R . .
N2 N 0.0028(8) 0.2704(7) 0.3969(4) 0.0396(17) Uani 1 1 d . . .
C13 C -0.0997(8) 0.5133(8) 0.3495(5) 0.0327(19) Uani 1 1 d . . .
C8 C 0.3800(10) 0.2638(9) 0.3209(6) 0.043(2) Uani 1 1 d . . .
H8A H 0.4471 0.2161 0.3451 0.052 Uiso 1 1 calc R . .
N3 N 0.3438(10) 0.7897(9) 0.4012(5) 0.062(3) Uani 1 1 d . . .
C11 C -0.0800(10) 0.3225(9) 0.4346(5) 0.041(2) Uani 1 1 d . . .
H11A H -0.1009 0.2871 0.4826 0.049 Uiso 1 1 calc R . .
C12 C -0.1446(9) 0.4302(9) 0.4105(5) 0.039(2) Uani 1 1 d . . .
C21 C -0.2985(9) 0.0667(8) 0.0696(5) 0.0354(19) Uani 1 1 d . . .
C6 C 0.4265(9) 0.3459(9) 0.2569(5) 0.040(2) Uani 1 1 d . . .
C14 C -0.1674(9) 0.6165(9) 0.3317(5) 0.040(2) Uani 1 1 d . . .
N5 N -0.0639(10) 0.6102(10) 0.0760(5) 0.061(2) Uani 1 1 d . . .
C2 C 0.4159(10) 0.5172(9) 0.1658(5) 0.043(2) Uani 1 1 d . . .
C18 C -0.1857(11) 0.7943(9) 0.2463(6) 0.055(3) Uani 1 1 d . . .
H18A H -0.2787 0.7837 0.2668 0.082 Uiso 1 1 calc R . .
H18B H -0.2099 0.7874 0.1873 0.082 Uiso 1 1 calc R . .
H18C H -0.1173 0.8801 0.2670 0.082 Uiso 1 1 calc R . .
C16 C -0.3303(11) 0.5509(11) 0.4275(6) 0.058(3) Uani 1 1 d . . .
H16A H -0.4097 0.5619 0.4524 0.070 Uiso 1 1 calc R . .
C15 C -0.2836(10) 0.6369(10) 0.3687(6) 0.051(2) Uani 1 1 d . . .
H15A H -0.3300 0.7051 0.3553 0.061 Uiso 1 1 calc R . .
C17 C -0.2617(11) 0.4537(10) 0.4481(6) 0.051(3) Uani 1 1 d . . .
H17A H -0.2927 0.4006 0.4882 0.061 Uiso 1 1 calc R . .
O10 O 0.1504(8) 0.9156(7) 0.2489(5) 0.064(2) Uani 1 1 d . . .
O13 O -0.0432(8) 0.5184(7) 0.1182(5) 0.069(2) Uani 1 1 d . . .
O5 O 0.4038(8) 0.7589(8) 0.3430(5) 0.079(2) Uani 1 1 d . . .
O11 O 0.0181(9) 0.7274(7) 0.1044(4) 0.073(2) Uani 1 1 d . . .
C23 C -0.1979(8) 0.1336(8) 0.2126(5) 0.0345(19) Uani 1 1 d . . .
H23A H -0.2122 0.1305 0.2664 0.041 Uiso 1 1 calc R . .
O7 O 0.2026(8) 0.7628(8) 0.3876(4) 0.076(2) Uani 1 1 d . . .
O8 O 0.3189(9) 0.8707(8) 0.1881(6) 0.084(3) Uani 1 1 d . . .
C19 C -0.0420(9) 0.2025(9) 0.1227(5) 0.040(2) Uani 1 1 d . . .
H19A H 0.0524 0.2484 0.1126 0.048 Uiso 1 1 calc R . .
O6 O 0.4248(9) 0.8455(9) 0.4665(5) 0.094(3) Uani 1 1 d . . .
C9 C 0.2216(12) 0.1721(11) 0.4134(6) 0.057(3) Uani 1 1 d . . .
H9A H 0.2929 0.2137 0.4640 0.068 Uiso 1 1 calc R . .
H9B H 0.2361 0.0843 0.4021 0.068 Uiso 1 1 calc R . .
C10 C 0.0591(11) 0.1582(9) 0.4244(6) 0.053(3) Uani 1 1 d . . .
H10A H -0.0075 0.0766 0.3935 0.064 Uiso 1 1 calc R . .
H10B H 0.0557 0.1520 0.4820 0.064 Uiso 1 1 calc R . .
C1 C 0.3810(12) 0.6803(11) 0.0738(6) 0.061(3) Uani 1 1 d . . .
H1A H 0.4529 0.6428 0.0520 0.092 Uiso 1 1 calc R . .
H1B H 0.4261 0.7736 0.0902 0.092 Uiso 1 1 calc R . .
H1C H 0.2891 0.6686 0.0325 0.092 Uiso 1 1 calc R . .
N4 N 0.2452(11) 0.9531(9) 0.2043(5) 0.062(3) Uani 1 1 d . . .
C3 C 0.5376(10) 0.4934(10) 0.1365(6) 0.052(3) Uani 1 1 d . . .
H3A H 0.5747 0.5429 0.0962 0.063 Uiso 1 1 calc R . .
O12 O -0.1568(11) 0.5922(11) 0.0109(5) 0.119(4) Uani 1 1 d . . .
C4 C 0.6068(11) 0.3943(12) 0.1669(7) 0.066(3) Uani 1 1 d . . .
H4A H 0.6885 0.3774 0.1464 0.080 Uiso 1 1 calc R . .
O9 O 0.2631(11) 1.0559(8) 0.1753(6) 0.087(3) Uani 1 1 d . . .
O14 O 0.3474(12) 0.9696(10) 0.6227(8) 0.135(4) Uani 1 1 d . . .

loop_
_atom_site_aniso_label
_atom_site_aniso_U_11
_atom_site_aniso_U_22
_atom_site_aniso_U_33
_atom_site_aniso_U_23
_atom_site_aniso_U_13
_atom_site_aniso_U_12
Nd1 0.0333(3) 0.0423(3) 0.0331(3) 0.0028(2) 0.01029(19) -0.00007(19)
Zn1 0.0293(5) 0.0403(6) 0.0258(5) 0.0010(4) 0.0014(4) 0.0004(4)
C5 0.053(6) 0.040(6) 0.066(7) -0.008(5) 0.008(5) 0.015(5)
O3 0.033(3) 0.050(4) 0.039(3) 0.012(3) 0.019(3) 0.003(3)
O2 0.033(3) 0.042(3) 0.046(4) 0.000(3) 0.014(3) 0.006(3)
N6 0.028(3) 0.042(4) 0.024(3) 0.002(3) 0.000(3) -0.001(3)
O4 0.041(3) 0.044(4) 0.050(4) 0.010(3) 0.018(3) 0.009(3)
C7 0.023(4) 0.040(5) 0.032(4) -0.010(4) 0.006(3) -0.005(3)
O1 0.049(4) 0.054(4) 0.043(4) 0.010(3) 0.021(3) 0.008(3)
C22 0.031(4) 0.045(5) 0.027(4) 0.004(4) 0.003(3) -0.004(4)
C24 0.043(4) 0.043(5) 0.024(4) 0.001(4) 0.000(4) -0.003(4)
N1 0.043(4) 0.046(5) 0.034(4) 0.002(3) -0.005(3) 0.006(4)
C20 0.041(5) 0.059(6) 0.027(4) -0.004(4) 0.008(4) -0.003(4)
N2 0.038(4) 0.043(4) 0.032(4) 0.005(3) 0.002(3) 0.003(3)
C13 0.023(4) 0.037(5) 0.032(4) -0.004(4) 0.006(3) -0.002(3)
C8 0.039(5) 0.041(5) 0.046(5) -0.006(4) -0.002(4) 0.012(4)
N3 0.056(6) 0.072(6) 0.033(5) 0.003(4) -0.006(4) -0.014(5)
C11 0.042(5) 0.051(6) 0.022(4) 0.004(4) 0.008(4) -0.004(4)
C12 0.036(4) 0.047(5) 0.025(4) -0.004(4) 0.009(3) -0.003(4)
C21 0.033(4) 0.043(5) 0.026(4) 0.001(4) 0.004(3) 0.003(4)
C6 0.026(4) 0.044(5) 0.045(5) -0.005(4) 0.002(4) 0.008(4)
C14 0.035(5) 0.045(5) 0.033(5) -0.004(4) 0.009(4) -0.003(4)
N5 0.049(5) 0.080(7) 0.039(5) 0.003(5) 0.013(4) -0.010(5)
C2 0.034(5) 0.051(6) 0.038(5) -0.007(4) 0.008(4) 0.002(4)
C18 0.053(6) 0.051(6) 0.064(7) 0.014(5) 0.013(5) 0.020(5)
C16 0.047(6) 0.067(7) 0.063(7) -0.006(6) 0.033(5) 0.008(5)
C15 0.034(5) 0.064(6) 0.054(6) -0.007(5) 0.016(4) 0.009(4)
C17 0.051(6) 0.058(6) 0.040(5) -0.002(5) 0.022(4) -0.001(5)
O10 0.071(5) 0.047(4) 0.074(5) -0.002(4) 0.038(4) 0.000(3)
O13 0.066(5) 0.060(5) 0.061(5) 0.003(4) 0.000(4) -0.010(4)
O5 0.045(4) 0.095(6) 0.082(6) -0.025(5) -0.001(4) 0.006(4)
O11 0.098(6) 0.061(5) 0.041(4) 0.006(4) 0.002(4) -0.006(4)
C23 0.030(4) 0.048(5) 0.020(4) 0.002(4) 0.005(3) -0.001(4)
O7 0.050(4) 0.119(7) 0.038(4) -0.005(4) 0.010(3) -0.016(4)
O8 0.082(6) 0.054(5) 0.126(8) 0.009(5) 0.058(6) 0.008(4)
C19 0.026(4) 0.052(6) 0.035(5) 0.002(4) 0.004(4) 0.001(4)
O6 0.074(6) 0.116(7) 0.055(5) -0.004(5) -0.007(4) -0.025(5)
C9 0.071(7) 0.063(7) 0.043(6) 0.016(5) 0.011(5) 0.026(6)
C10 0.057(6) 0.048(6) 0.045(6) 0.014(5) 0.002(5) 0.004(5)
C1 0.071(7) 0.071(7) 0.045(6) 0.017(5) 0.026(5) 0.010(6)
N4 0.086(7) 0.036(5) 0.048(5) -0.012(4) 0.024(5) -0.020(5)
C3 0.040(5) 0.057(6) 0.058(6) -0.004(5) 0.022(5) 0.003(5)
O12 0.096(7) 0.157(10) 0.053(6) 0.008(6) -0.027(5) -0.027(6)
C4 0.037(5) 0.084(8) 0.078(8) -0.018(7) 0.029(5) 0.008(5)
O9 0.120(7) 0.049(5) 0.095(7) 0.012(5) 0.039(6) 0.015(5)
O14 0.121(8) 0.109(8) 0.171(11) 0.003(7) 0.090(8) -0.023(6)

loop_
_atom_type_symbol
_atom_type_description
_atom_type_scat_dispersion_real
_atom_type_scat_dispersion_imag
_atom_type_scat_source
C C 0.0033 0.0016 'International Tables Vol C Tables 4.2.6.8 and 6.1.1.4'
H H 0.0000 0.0000 'International Tables Vol C Tables 4.2.6.8 and 6.1.1.4'
N N 0.0061 0.0033 'International Tables Vol C Tables 4.2.6.8 and 6.1.1.4'
O O 0.0106 0.0060 'International Tables Vol C Tables 4.2.6.8 and 6.1.1.4'
Zn Zn 0.2839 1.4301 'International Tables Vol C Tables 4.2.6.8 and 6.1.1.4'
Nd Nd -0.1943 3.0179 'International Tables Vol C Tables 4.2.6.8 and 6.1.1.4'

loop_
_geom_angle_atom_site_label_1
_geom_angle_atom_site_label_2
_geom_angle_atom_site_label_3
_geom_angle
_geom_angle_site_symmetry_1
_geom_angle_site_symmetry_3
_geom_angle_publ_flag
O2 Nd1 O3 64.23(19) . . ?
O2 Nd1 O11 124.5(2) . . ?
O3 Nd1 O11 119.9(2) . . ?
O2 Nd1 O13 81.7(2) . . ?
O3 Nd1 O13 78.9(2) . . ?
O11 Nd1 O13 50.5(2) . . ?
O2 Nd1 O8 119.2(2) . . ?
O3 Nd1 O8 168.5(3) . . ?
O11 Nd1 O8 68.3(3) . . ?
O13 Nd1 O8 112.2(3) . . ?
O2 Nd1 O7 101.2(2) . . ?
O3 Nd1 O7 72.7(2) . . ?
O11 Nd1 O7 134.0(3) . . ?
O13 Nd1 O7 146.4(2) . . ?
O8 Nd1 O7 95.8(3) . . ?
O2 Nd1 O5 79.7(2) . . ?
O3 Nd1 O5 101.5(2) . . ?
O11 Nd1 O5 137.7(3) . . ?
O13 Nd1 O5 159.0(3) . . ?
O8 Nd1 O5 69.5(3) . . ?
O7 Nd1 O5 48.6(2) . . ?
O2 Nd1 O10 160.2(2) . . ?
O3 Nd1 O10 124.3(2) . . ?
O11 Nd1 O10 69.2(2) . . ?
O13 Nd1 O10 116.5(3) . . ?
O8 Nd1 O10 48.7(2) . . ?
O7 Nd1 O10 68.4(3) . . ?
O5 Nd1 O10 80.9(3) . . ?
O2 Nd1 O4 124.07(18) . . ?
O3 Nd1 O4 60.65(18) . . ?
O11 Nd1 O4 78.2(2) . . ?
O13 Nd1 O4 79.4(2) . . ?
O8 Nd1 O4 116.7(2) . . ?
O7 Nd1 O4 71.2(2) . . ?
O5 Nd1 O4 119.4(2) . . ?
O10 Nd1 O4 70.0(2) . . ?
O2 Nd1 O1 60.08(19) . . ?
O3 Nd1 O1 122.52(19) . . ?
O11 Nd1 O1 82.9(2) . . ?
O13 Nd1 O1 80.3(2) . . ?
O8 Nd1 O1 64.6(2) . . ?
O7 Nd1 O1 130.4(2) . . ?
O5 Nd1 O1 82.0(2) . . ?
O10 Nd1 O1 113.0(2) . . ?
O4 Nd1 O1 158.24(19) . . ?
O2 Nd1 N5 103.7(3) . . ?
O3 Nd1 N5 99.0(2) . . ?
O11 Nd1 N5 25.6(2) . . ?
O13 Nd1 N5 24.9(2) . . ?
O8 Nd1 N5 90.9(3) . . ?
O7 Nd1 N5 146.8(3) . . ?
O5 Nd1 N5 158.5(3) . . ?
O10 Nd1 N5 92.9(3) . . ?
O4 Nd1 N5 76.7(2) . . ?
O1 Nd1 N5 81.5(2) . . ?
O2 Nd1 N4 143.1(3) . . ?
O3 Nd1 N4 148.7(2) . . ?
O11 Nd1 N4 63.3(2) . . ?
O13 Nd1 N4 113.6(2) . . ?
O8 Nd1 N4 24.6(2) . . ?
O7 Nd1 N4 84.2(2) . . ?
O5 Nd1 N4 77.0(3) . . ?
O10 Nd1 N4 24.4(2) . . ?
O4 Nd1 N4 92.4(2) . . ?
O1 Nd1 N4 88.5(2) . . ?
N5 Nd1 N4 88.8(3) . . ?
O3 Zn1 O2 77.8(2) . . ?
O3 Zn1 N1 141.0(3) . . ?
O2 Zn1 N1 90.0(3) . . ?
O3 Zn1 N2 89.2(3) . . ?
O2 Zn1 N2 147.0(3) . . ?
N1 Zn1 N2 81.2(3) . . ?
O3 Zn1 N6 109.4(3) . . ?
O2 Zn1 N6 109.2(2) . . ?
N1 Zn1 N6 109.5(3) . . ?
N2 Zn1 N6 103.7(3) . . ?
O3 Zn1 Nd1 40.10(14) . . ?
O2 Zn1 Nd1 38.55(16) . . ?
N1 Zn1 Nd1 123.6(2) . . ?
N2 Zn1 Nd1 126.2(2) . . ?
N6 Zn1 Nd1 108.91(18) . . ?
C4 C5 C6 120.8(10) . . ?
C13 O3 Zn1 126.4(5) . . ?
C13 O3 Nd1 126.3(5) . . ?
Zn1 O3 Nd1 107.3(2) . . ?
C7 O2 Zn1 120.7(5) . . ?
C7 O2 Nd1 129.8(5) . . ?
Zn1 O2 Nd1 109.2(2) . . ?
C19 N6 C23 116.7(6) . . ?
C19 N6 Zn1 124.0(5) . . ?
C23 N6 Zn1 118.6(5) . . ?
C14 O4 C18 117.8(7) . . ?
C14 O4 Nd1 116.8(5) . . ?
C18 O4 Nd1 124.4(5) . . ?
O2 C7 C6 125.7(7) . . ?
O2 C7 C2 115.6(8) . . ?
C6 C7 C2 118.6(8) . . ?
C2 O1 C1 116.2(7) . . ?
C2 O1 Nd1 117.6(5) . . ?
C1 O1 Nd1 126.2(6) . . ?
C23 C22 C21 119.3(7) . . ?
C24 C24 C21 124.0(10) 2_455 . ?
C8 N1 C9 121.7(8) . . ?
C8 N1 Zn1 124.1(6) . . ?
C9 N1 Zn1 114.1(6) . . ?
C19 C20 C21 120.3(8) . . ?
C11 N2 C10 122.8(8) . . ?
C11 N2 Zn1 126.4(6) . . ?
C10 N2 Zn1 110.8(6) . . ?
O3 C13 C14 117.3(7) . . ?
O3 C13 C12 123.2(8) . . ?
C14 C13 C12 119.5(8) . . ?
N1 C8 C6 125.3(8) . . ?
O6 N3 O7 122.8(10) . . ?
O6 N3 O5 120.5(10) . . ?
O7 N3 O5 116.6(8) . . ?
O6 N3 Nd1 176.9(7) . . ?
O7 N3 Nd1 58.1(5) . . ?
O5 N3 Nd1 58.6(5) . . ?
N2 C11 C12 126.5(8) . . ?
C17 C12 C13 117.8(9) . . ?
C17 C12 C11 118.2(8) . . ?
C13 C12 C11 124.0(8) . . ?
C20 C21 C22 116.7(7) . . ?
C20 C21 C24 120.8(7) . . ?
C22 C21 C24 122.5(7) . . ?
C7 C6 C5 120.2(8) . . ?
C7 C6 C8 124.2(8) . . ?
C5 C6 C8 115.6(8) . . ?
O4 C14 C15 123.8(9) . . ?
O4 C14 C13 114.5(7) . . ?
C15 C14 C13 121.7(8) . . ?
O12 N5 O13 123.2(10) . . ?
O12 N5 O11 120.4(10) . . ?
O13 N5 O11 116.4(8) . . ?
O12 N5 Nd1 176.2(9) . . ?
O13 N5 Nd1 59.1(5) . . ?
O11 N5 Nd1 57.4(5) . . ?
O1 C2 C3 125.9(8) . . ?
O1 C2 C7 113.5(7) . . ?
C3 C2 C7 120.6(9) . . ?
C17 C16 C15 121.1(9) . . ?
C14 C15 C16 118.1(9) . . ?
C16 C17 C12 121.7(9) . . ?
N4 O10 Nd1 96.5(6) . . ?
N5 O13 Nd1 96.0(5) . . ?
N3 O5 Nd1 96.7(5) . . ?
N5 O11 Nd1 97.0(6) . . ?
N6 C23 C22 124.0(7) . . ?
N3 O7 Nd1 98.1(6) . . ?
N4 O8 Nd1 97.3(6) . . ?
N6 C19 C20 122.8(7) . . ?
N1 C9 C10 111.7(8) . . ?
N2 C10 C9 111.5(7) . . ?
O9 N4 O10 123.9(11) . . ?
O9 N4 O8 120.5(10) . . ?
O10 N4 O8 115.6(9) . . ?
O9 N4 Nd1 165.7(7) . . ?
O10 N4 Nd1 59.0(5) . . ?
O8 N4 Nd1 58.0(5) . . ?
C2 C3 C4 120.3(9) . . ?
C5 C4 C3 119.5(9) . . ?

loop_
_geom_bond_atom_site_label_1
_geom_bond_atom_site_label_2
_geom_bond_distance
_geom_bond_site_symmetry_2
_geom_bond_publ_flag
Nd1 O2 2.363(6) . ?
Nd1 O3 2.416(5) . ?
Nd1 O11 2.495(7) . ?
Nd1 O13 2.535(7) . ?
Nd1 O8 2.569(7) . ?
Nd1 O7 2.576(7) . ?
Nd1 O5 2.582(7) . ?
Nd1 O10 2.593(7) . ?
Nd1 O4 2.662(6) . ?
Nd1 O1 2.692(6) . ?
Nd1 N5 2.939(9) . ?
Nd1 N4 3.004(9) . ?
Zn1 O3 2.022(6) . ?
Zn1 O2 2.024(5) . ?
Zn1 N1 2.041(7) . ?
Zn1 N2 2.046(7) . ?
Zn1 N6 2.053(6) . ?
C5 C4 1.365(14) . ?
C5 C6 1.412(13) . ?
O3 C13 1.334(9) . ?
O2 C7 1.333(9) . ?
N6 C19 1.340(10) . ?
N6 C23 1.341(9) . ?
O4 C14 1.382(10) . ?
O4 C18 1.434(10) . ?
C7 C6 1.375(12) . ?
C7 C2 1.425(12) . ?
O1 C2 1.366(11) . ?
O1 C1 1.444(10) . ?
C22 C23 1.374(10) . ?
C22 C21 1.395(11) . ?
C24 C24 1.333(16) 2_455 ?
C24 C21 1.474(10) . ?
N1 C8 1.266(11) . ?
N1 C9 1.465(11) . ?
C20 C19 1.379(11) . ?
C20 C21 1.388(11) . ?
N2 C11 1.270(11) . ?
N2 C10 1.451(11) . ?
C13 C14 1.387(12) . ?
C13 C12 1.422(11) . ?
C8 C6 1.460(12) . ?
N3 O6 1.222(10) . ?
N3 O7 1.228(10) . ?
N3 O5 1.267(11) . ?
C11 C12 1.434(12) . ?
C12 C17 1.404(12) . ?
C14 C15 1.380(12) . ?
N5 O12 1.221(11) . ?
N5 O13 1.246(11) . ?
N5 O11 1.278(10) . ?
C2 C3 1.370(12) . ?
C16 C17 1.344(14) . ?
C16 C15 1.415(13) . ?
O10 N4 1.251(10) . ?
O8 N4 1.263(12) . ?
C9 C10 1.508(13) . ?
N4 O9 1.184(10) . ?
C3 C4 1.406(14) . ?
